data_7243407
loop_
_publ_author_name
'Aryaeifar, Mahnaz'
'Amiri Rudbari, Hadi'
'Blacque, Olivier'
'Islam, Mohammad Khairul'
'Scopelliti, Rosario'
'Braun, Jason D.'
'Herbert, David E.'
'Bruno, Giuseppe'
'Janiak, Christoph'
'Enamullah, Mohammed'

_publ_section_title
;
 Schiff base ligands derived from
 1,2-bis(2&#x2032;-nitro-/amino-phenoxy)-3-R-benzene and
 2-hydroxy-1-naphthaldehyde and their Cu/Zn(ii) complexes: synthesis,
 characterization, X-ray structures and computational studies
;
_journal_issue 36
_journal_name_full CrystEngComm
_journal_page_first 6322
_journal_page_last 6339
_journal_paper_doi 10.1039/D1CE00829C
_journal_volume 23
_journal_year 2021
_chemical_formula_moiety 'C19 H14 N2 O6'
_chemical_formula_sum 'C19 H14 N2 O6'
_chemical_formula_weight 366.32
_space_group_crystal_system orthorhombic
_space_group_IT_number 19
_space_group_name_Hall 'P 2ac 2ab'
_space_group_name_H-M_alt 'P 21 21 21'
_atom_sites_solution_hydrogens geom
_atom_sites_solution_primary dual
_audit_creation_date 2019-05-03
_audit_creation_method
;
Olex2 1.2
(compiled 2018.05.29 svn.r3508 for OlexSys, GUI svn.r5506)
;
_audit_update_record
;
2020-10-23 deposited with the CCDC.	2021-07-30 downloaded from the CCDC.
;
_cell_angle_alpha 90
_cell_angle_beta 90
_cell_angle_gamma 90
_cell_formula_units_Z 4
_cell_length_a 8.1250(5)
_cell_length_b 13.7648(11)
_cell_length_c 15.2241(11)
_cell_measurement_reflns_used 7125
_cell_measurement_temperature 160.0(10)
_cell_measurement_theta_max 78.5
_cell_measurement_theta_min 4.3
_cell_volume 1702.6(2)
_computing_cell_refinement 'CrysAlisPro 1.171.40.39a (Rigaku OD, 2019)'
_computing_data_collection 'CrysAlisPro 1.171.40.39a (Rigaku OD, 2019)'
_computing_data_reduction 'CrysAlisPro 1.171.40.39a (Rigaku OD, 2019)'
_computing_molecular_graphics 'Olex2 (Dolomanov et al., 2009)'
_computing_publication_material 'Olex2 (Dolomanov et al., 2009)'
_computing_structure_refinement 'ShelXL (Sheldrick, 2015b)'
_computing_structure_solution 'ShelXT (Sheldrick, 2015a)'
_diffrn_ambient_environment N~2~
_diffrn_ambient_temperature 160.0(10)
_diffrn_detector 'CCD plate'
_diffrn_detector_area_resol_mean 5.8140
_diffrn_detector_type 'Pilatus 200K'
_diffrn_measured_fraction_theta_full 0.994
_diffrn_measured_fraction_theta_max 0.994
_diffrn_measurement_details
;
List of Runs (angles in degrees, time in seconds):

  # Type    Start    End  Width  t~exp~   \w     \q     \k     \f   Frames
#--------------------------------------------------------------------------
  1  \w    -92.00  -9.00   0.50    5.00    --  -54.56 125.00   0.00  166
  2  \w    -51.00 -11.00   0.50   20.00    --  -86.25  45.00  60.00   80
  3  \w    -35.00  -8.00   0.50   20.00    --  -86.25  30.00 120.00   54
  4  \w   -127.00 -41.00   0.50    5.00    --  -54.56 -57.00  30.00  172
  5  \w   -130.00 -82.00   0.50    5.00    --  -54.56 -99.00-120.00   96
  6  \w   -127.00 -39.00   0.50    5.00    --  -54.56 -77.00-180.00  176
  7  \w    -26.00  25.00   0.50    5.00    --  -54.56  19.00-180.00  102
  8  \w    -92.00  -9.00   0.50    5.00    --  -54.56 125.00-180.00  166
  9  \w    101.00 178.00   0.50   20.00    --  107.75 105.00  17.00  154
 10  \w     99.00 178.00   0.50   20.00    --  107.75  30.00 -60.00  158
 11  \w     99.00 178.00   0.50   20.00    --  107.75 111.00 -90.00  158
 12  \w     93.00 178.00   0.50   20.00    --  107.75  61.00  60.00  170
 13  \w     99.00 178.00   0.50   20.00    --  107.75 111.00 120.00  158
;
_diffrn_measurement_device 'four-circle diffractometer'
_diffrn_measurement_device_type 'XtaLAB Synergy, Dualflex, Pilatus 200K'
_diffrn_measurement_method '\w scans'
_diffrn_orient_matrix_type 'CrysAlisPro convention (1999,Acta A55,543-557)'
_diffrn_orient_matrix_UB_11 0.1540236000
_diffrn_orient_matrix_UB_12 0.0646563000
_diffrn_orient_matrix_UB_13 -0.0117016000
_diffrn_orient_matrix_UB_21 -0.0981692000
_diffrn_orient_matrix_UB_22 0.0683921000
_diffrn_orient_matrix_UB_23 -0.0599924000
_diffrn_orient_matrix_UB_31 -0.0503447000
_diffrn_orient_matrix_UB_32 0.0605381000
_diffrn_orient_matrix_UB_33 0.0807697000
_diffrn_radiation_monochromator mirror
_diffrn_radiation_probe x-ray
_diffrn_radiation_type CuK\a
_diffrn_radiation_wavelength 1.54184
_diffrn_reflns_av_R_equivalents 0.0403
_diffrn_reflns_av_unetI/netI 0.0283
_diffrn_reflns_Laue_measured_fraction_full 0.994
_diffrn_reflns_Laue_measured_fraction_max 0.994
_diffrn_reflns_limit_h_max 9
_diffrn_reflns_limit_h_min -9
_diffrn_reflns_limit_k_max 16
_diffrn_reflns_limit_k_min -16
_diffrn_reflns_limit_l_max 18
_diffrn_reflns_limit_l_min -17
_diffrn_reflns_number 10677
_diffrn_reflns_point_group_measured_fraction_full 0.978
_diffrn_reflns_point_group_measured_fraction_max 0.976
_diffrn_reflns_theta_full 67.684
_diffrn_reflns_theta_max 68.218
_diffrn_reflns_theta_min 4.330
_diffrn_source 'micro-focus sealed X-ray tube'
_diffrn_source_type 'PhotonJet (Cu) X-ray Source'
_exptl_absorpt_coefficient_mu 0.913
_exptl_absorpt_correction_T_max 0.842
_exptl_absorpt_correction_T_min 0.643
_exptl_absorpt_correction_type analytical
_exptl_absorpt_process_details
;
CrysAlisPro 1.171.40.39a (Rigaku Oxford Diffraction, 2019)
Analytical numeric absorption correction using a multifaceted crystal
model based on expressions derived by R.C. Clark & J.S. Reid.
(Clark, R. C. & Reid, J. S. (1995). Acta Cryst. A51, 887-897)
Empirical absorption correction using spherical harmonics,
 implemented in SCALE3 ABSPACK scaling algorithm.
;
_exptl_crystal_colour colourless
_exptl_crystal_density_diffrn 1.429
_exptl_crystal_description plate
_exptl_crystal_F_000 760
_exptl_crystal_size_max 0.12
_exptl_crystal_size_mid 0.08
_exptl_crystal_size_min 0.03
_refine_diff_density_max 0.716
_refine_diff_density_min -0.341
_refine_diff_density_rms 0.073
_refine_ls_abs_structure_details
;
 Flack x determined using 987 quotients [(I+)-(I-)]/[(I+)+(I-)]
 (Parsons, Flack and Wagner, Acta Cryst. B69 (2013) 249-259).
;
_refine_ls_abs_structure_Flack 0.3(3)
_refine_ls_extinction_method none
_refine_ls_goodness_of_fit_ref 1.039
_refine_ls_hydrogen_treatment constr
_refine_ls_matrix_type full
_refine_ls_number_parameters 264
_refine_ls_number_reflns 3053
_refine_ls_number_restraints 42
_refine_ls_restrained_S_all 1.041
_refine_ls_R_factor_all 0.0974
_refine_ls_R_factor_gt 0.0906
_refine_ls_shift/su_max 0.001
_refine_ls_shift/su_mean 0.000
_refine_ls_structure_factor_coef Fsqd
_refine_ls_weighting_details 'w=1/[\s^2^(Fo^2^)+(0.1540P)^2^+2.1430P] where P=(Fo^2^+2Fc^2^)/3'
_refine_ls_weighting_scheme calc
_refine_ls_wR_factor_gt 0.2590
_refine_ls_wR_factor_ref 0.2660
_reflns_Friedel_coverage 0.701
_reflns_Friedel_fraction_full 0.956
_reflns_Friedel_fraction_max 0.952
_reflns_number_gt 2702
_reflns_number_total 3053
_reflns_threshold_expression 'I > 2\s(I)'
_cod_data_source_file d1ce00829c2.cif
_cod_data_source_block hadi0405
_cod_depositor_comments 'Adding full bibliography for 7243407--7243413.cif.'
_cod_database_code 7243407
_shelx_shelxl_version_number 2018/3
_shelx_space_group_comment
;
The symmetry employed for this shelxl refinement is uniquely defined
by the following loop, which should always be used as a source of
symmetry information in preference to the above space-group names.
They are only intended as comments.
;
_shelx_estimated_absorpt_t_max 0.973
_shelx_estimated_absorpt_t_min 0.898
_olex2_refinement_description
;
1. Fixed Uiso
 At 1.2 times of:
  All C(H) groups
 At 1.5 times of:
  All C(H,H,H) groups
2. Uiso/Uaniso restraints and constraints
N2 \\sim O5A \\sim O5B \\sim O6A \\sim O6B: within 2A with sigma of 0.002 and
sigma for terminal atoms of 0.005
3. Others
 Sof(O5B)=Sof(O6B)=1-FVAR(1)
 Sof(O5A)=Sof(O6A)=FVAR(1)
4.a Aromatic/amide H refined with riding coordinates:
 C2(H2), C3(H3), C4(H4), C10(H10), C11(H11), C12(H12), C13(H13), C15(H15),
 C16(H16), C17(H17), C18(H18)
4.b Idealised Me refined as rotating group:
 C7(H7A,H7B,H7C)
;

loop_
_space_group_symop_operation_xyz
'x, y, z'
'-x+1/2, -y, z+1/2'
'-x, y+1/2, -z+1/2'
'x+1/2, -y+1/2, -z'

loop_
_atom_site_label
_atom_site_type_symbol
_atom_site_fract_x
_atom_site_fract_y
_atom_site_fract_z
_atom_site_U_iso_or_equiv
_atom_site_adp_type
_atom_site_occupancy
_atom_site_site_symmetry_order
_atom_site_calc_flag
_atom_site_refinement_flags_posn
_atom_site_refinement_flags_adp
_atom_site_refinement_flags_occupancy
_atom_site_disorder_assembly
_atom_site_disorder_group
C1 C 0.5008(9) 0.6921(6) 0.5814(5) 0.0607(18) Uani 1 1 d . . . . .
C2 C 0.5324(10) 0.7693(6) 0.5181(5) 0.0608(18) Uani 1 1 d . . . . .
H2 H 0.515032 0.835882 0.531641 0.073 Uiso 1 1 calc R . . . .
C3 C 0.5892(10) 0.7393(7) 0.4376(5) 0.065(2) Uani 1 1 d . . . . .
H3 H 0.600759 0.785915 0.391926 0.078 Uiso 1 1 calc R . . . .
C4 C 0.6307(9) 0.6419(6) 0.4204(4) 0.0588(19) Uani 1 1 d . . . . .
H4 H 0.681553 0.625645 0.366197 0.071 Uiso 1 1 calc R . . . .
C5 C 0.5992(9) 0.5698(6) 0.4804(5) 0.0599(18) Uani 1 1 d . . . . .
C6 C 0.5342(7) 0.6013(6) 0.5627(4) 0.0536(17) Uani 1 1 d . . . . .
C7 C 0.6363(12) 0.4702(7) 0.4611(7) 0.083(3) Uani 1 1 d . . . . .
H7A H 0.652579 0.434472 0.516132 0.125 Uiso 1 1 calc GR . . . .
H7B H 0.736947 0.466787 0.425750 0.125 Uiso 1 1 calc GR . . . .
H7C H 0.544863 0.441223 0.428337 0.125 Uiso 1 1 calc GR . . . .
C8 C 0.3436(9) 0.5045(5) 0.6503(5) 0.0550(17) Uani 1 1 d . . . . .
C9 C 0.3024(10) 0.4858(5) 0.7367(5) 0.0572(18) Uani 1 1 d . . . . .
C10 C 0.1407(14) 0.4711(6) 0.7602(6) 0.075(2) Uani 1 1 d . . . . .
H10 H 0.113433 0.458561 0.819860 0.090 Uiso 1 1 calc R . . . .
C11 C 0.0186(12) 0.4744(6) 0.6980(8) 0.082(3) Uani 1 1 d . . . . .
H11 H -0.093062 0.465629 0.714793 0.099 Uiso 1 1 calc R . . . .
C12 C 0.0586(10) 0.4906(7) 0.6096(6) 0.070(2) Uani 1 1 d . . . . .
H12 H -0.024268 0.490791 0.565560 0.084 Uiso 1 1 calc R . . . .
C13 C 0.2221(9) 0.5064(7) 0.5881(5) 0.0598(18) Uani 1 1 d . . . . .
H13 H 0.250629 0.518757 0.528637 0.072 Uiso 1 1 calc R . . . .
C14 C 0.5415(8) 0.7214(5) 0.7299(4) 0.0486(15) Uani 1 1 d . . . . .
C15 C 0.7121(8) 0.7163(6) 0.7225(5) 0.0537(17) Uani 1 1 d . . . . .
H15 H 0.760210 0.704855 0.666567 0.064 Uiso 1 1 calc R . . . .
C16 C 0.8114(8) 0.7274(6) 0.7940(5) 0.0595(19) Uani 1 1 d . . . . .
H16 H 0.927306 0.722622 0.787079 0.071 Uiso 1 1 calc R . . . .
C17 C 0.7468(10) 0.7455(6) 0.8759(5) 0.0595(18) Uani 1 1 d . . . . .
H17 H 0.816927 0.755255 0.925045 0.071 Uiso 1 1 calc R . . . .
C18 C 0.5794(9) 0.7490(6) 0.8850(5) 0.0583(17) Uani 1 1 d . . . . .
H18 H 0.533011 0.760258 0.941336 0.070 Uiso 1 1 calc R . . . .
C19 C 0.4778(8) 0.7367(5) 0.8142(4) 0.0475(14) Uani 1 1 d . . . . .
N1 N 0.4350(12) 0.4776(5) 0.8043(5) 0.073(2) Uani 1 1 d . . . . .
N2 N 0.3008(7) 0.7440(5) 0.8295(5) 0.0627(14) Uani 1 1 d . U . . .
O1 O 0.5097(7) 0.5250(5) 0.6268(4) 0.0700(16) Uani 1 1 d . . . . .
O2 O 0.4382(6) 0.7125(4) 0.6610(3) 0.0616(14) Uani 1 1 d . . . . .
O3 O 0.5732(10) 0.4511(5) 0.7828(5) 0.087(2) Uani 1 1 d . . . . .
O4 O 0.3931(13) 0.5008(7) 0.8784(5) 0.114(3) Uani 1 1 d . . . . .
O5A O 0.2100(17) 0.7086(14) 0.7699(10) 0.072(3) Uani 0.482(16) 1 d . U P A 1
O5B O 0.2107(15) 0.7614(13) 0.7697(9) 0.069(2) Uani 0.518(16) 1 d . U P A 2
O6A O 0.2502(18) 0.7786(14) 0.8969(10) 0.068(2) Uani 0.482(16) 1 d . U P A 1
O6B O 0.2490(16) 0.7283(13) 0.9069(8) 0.068(2) Uani 0.518(16) 1 d . U P A 2

loop_
_atom_site_aniso_label
_atom_site_aniso_U_11
_atom_site_aniso_U_22
_atom_site_aniso_U_33
_atom_site_aniso_U_23
_atom_site_aniso_U_13
_atom_site_aniso_U_12
C1 0.045(4) 0.085(5) 0.052(4) -0.006(4) -0.005(3) 0.000(4)
C2 0.066(4) 0.065(4) 0.052(4) -0.006(3) -0.007(4) 0.007(4)
C3 0.056(4) 0.078(5) 0.061(4) 0.009(4) 0.007(4) -0.004(4)
C4 0.060(4) 0.072(4) 0.045(3) -0.015(3) 0.022(3) -0.028(4)
C5 0.049(4) 0.070(4) 0.060(4) -0.002(4) 0.001(3) 0.003(3)
C6 0.031(3) 0.088(5) 0.042(3) 0.014(3) 0.003(3) -0.001(3)
C7 0.069(5) 0.085(6) 0.095(7) -0.021(5) 0.003(5) 0.015(5)
C8 0.051(4) 0.064(4) 0.051(4) -0.008(3) -0.007(3) 0.015(3)
C9 0.069(5) 0.048(3) 0.055(4) 0.007(3) -0.007(4) 0.009(3)
C10 0.102(7) 0.064(5) 0.058(5) 0.015(4) 0.009(5) 0.001(5)
C11 0.066(5) 0.063(5) 0.118(8) 0.026(5) 0.031(6) -0.002(4)
C12 0.049(4) 0.076(5) 0.085(6) 0.024(4) 0.003(4) 0.004(4)
C13 0.045(4) 0.084(5) 0.050(4) 0.002(4) 0.006(3) 0.004(3)
C14 0.035(3) 0.065(4) 0.045(3) 0.008(3) -0.003(3) -0.006(3)
C15 0.037(3) 0.073(5) 0.051(4) 0.001(3) 0.001(3) -0.009(3)
C16 0.033(3) 0.077(5) 0.068(5) 0.005(4) -0.004(3) -0.001(3)
C17 0.057(4) 0.063(4) 0.059(4) 0.004(3) -0.018(3) -0.005(4)
C18 0.057(4) 0.068(4) 0.050(4) 0.000(3) -0.004(3) 0.007(4)
C19 0.040(3) 0.056(4) 0.047(3) 0.004(3) 0.001(3) -0.001(3)
N1 0.103(6) 0.067(4) 0.049(4) -0.002(3) -0.009(4) -0.009(4)
N2 0.043(3) 0.084(4) 0.061(3) -0.001(3) 0.000(2) 0.006(3)
O1 0.044(3) 0.090(4) 0.076(4) -0.013(3) -0.008(2) 0.011(3)
O2 0.038(2) 0.109(4) 0.038(2) 0.009(2) -0.0043(19) -0.013(2)
O3 0.085(4) 0.092(4) 0.085(4) -0.002(4) -0.034(4) 0.014(4)
O4 0.162(8) 0.119(6) 0.062(4) 0.009(4) -0.007(5) -0.043(6)
O5A 0.045(4) 0.092(6) 0.079(4) -0.008(5) -0.001(4) 0.008(5)
O5B 0.046(3) 0.090(5) 0.072(4) 0.001(5) 0.001(3) 0.005(5)
O6A 0.051(4) 0.090(5) 0.063(4) -0.004(5) 0.008(3) 0.007(5)
O6B 0.054(4) 0.092(6) 0.057(4) 0.000(5) 0.010(3) 0.006(5)

loop_
_atom_type_symbol
_atom_type_description
_atom_type_scat_dispersion_real
_atom_type_scat_dispersion_imag
_atom_type_scat_source
C C 0.0181 0.0091 'International Tables Vol C Tables 4.2.6.8 and 6.1.1.4'
H H 0.0000 0.0000 'International Tables Vol C Tables 4.2.6.8 and 6.1.1.4'
N N 0.0311 0.0180 'International Tables Vol C Tables 4.2.6.8 and 6.1.1.4'
O O 0.0492 0.0322 'International Tables Vol C Tables 4.2.6.8 and 6.1.1.4'

loop_
_exptl_crystal_face_index_h
_exptl_crystal_face_index_k
_exptl_crystal_face_index_l
_exptl_crystal_face_perp_dist
1 0 -1 0.0238
-1 0 1 0.0095
2 -5 2 0.0349
-1 4 -5 0.0348
1 5 1 0.0540
0 0 1 0.0318
0 0 -1 0.0528
1 3 -5 0.0302
-1 -4 5 0.0256
0 -5 -3 0.0435

loop_
_geom_angle_atom_site_label_1
_geom_angle_atom_site_label_2
_geom_angle_atom_site_label_3
_geom_angle
_geom_angle_site_symmetry_1
_geom_angle_site_symmetry_3
_geom_angle_publ_flag
C6 C1 C2 121.0(7) . . ?
C6 C1 O2 118.2(8) . . ?
O2 C1 C2 120.7(7) . . ?
C1 C2 H2 122.2 . . ?
C3 C2 C1 115.5(7) . . ?
C3 C2 H2 122.2 . . ?
C2 C3 H3 118.9 . . ?
C2 C3 C4 122.1(8) . . ?
C4 C3 H3 118.9 . . ?
C3 C4 H4 119.3 . . ?
C5 C4 C3 121.4(7) . . ?
C5 C4 H4 119.3 . . ?
C4 C5 C6 115.7(7) . . ?
C4 C5 C7 121.1(8) . . ?
C6 C5 C7 123.2(8) . . ?
C1 C6 C5 123.8(7) . . ?
C1 C6 O1 121.1(7) . . ?
C5 C6 O1 115.0(7) . . ?
C5 C7 H7A 109.5 . . ?
C5 C7 H7B 109.5 . . ?
C5 C7 H7C 109.5 . . ?
H7A C7 H7B 109.5 . . ?
H7A C7 H7C 109.5 . . ?
H7B C7 H7C 109.5 . . ?
C9 C8 O1 120.3(6) . . ?
C13 C8 C9 119.2(7) . . ?
C13 C8 O1 120.4(7) . . ?
C8 C9 N1 119.7(7) . . ?
C10 C9 C8 120.4(7) . . ?
C10 C9 N1 119.9(7) . . ?
C9 C10 H10 119.8 . . ?
C11 C10 C9 120.4(8) . . ?
C11 C10 H10 119.8 . . ?
C10 C11 H11 120.0 . . ?
C10 C11 C12 120.0(8) . . ?
C12 C11 H11 120.0 . . ?
C11 C12 H12 120.9 . . ?
C13 C12 C11 118.3(8) . . ?
C13 C12 H12 120.9 . . ?
C8 C13 C12 121.7(8) . . ?
C8 C13 H13 119.1 . . ?
C12 C13 H13 119.1 . . ?
C15 C14 C19 116.7(6) . . ?
O2 C14 C15 123.5(6) . . ?
O2 C14 C19 119.8(6) . . ?
C14 C15 H15 119.4 . . ?
C16 C15 C14 121.3(7) . . ?
C16 C15 H15 119.4 . . ?
C15 C16 H16 119.4 . . ?
C15 C16 C17 121.2(6) . . ?
C17 C16 H16 119.4 . . ?
C16 C17 H17 120.8 . . ?
C18 C17 C16 118.5(7) . . ?
C18 C17 H17 120.8 . . ?
C17 C18 H18 119.5 . . ?
C19 C18 C17 121.1(7) . . ?
C19 C18 H18 119.5 . . ?
C14 C19 N2 121.4(6) . . ?
C18 C19 C14 121.2(6) . . ?
C18 C19 N2 117.4(6) . . ?
O3 N1 C9 119.9(7) . . ?
O4 N1 C9 114.6(9) . . ?
O4 N1 O3 125.5(9) . . ?
O5A N2 C19 115.7(9) . . ?
O5B N2 C19 119.8(8) . . ?
O5B N2 O6B 122.6(10) . . ?
O6A N2 C19 120.0(9) . . ?
O6A N2 O5A 124.3(11) . . ?
O6B N2 C19 117.6(8) . . ?
C8 O1 C6 116.3(5) . . ?
C1 O2 C14 119.0(5) . . ?

loop_
_geom_bond_atom_site_label_1
_geom_bond_atom_site_label_2
_geom_bond_distance
_geom_bond_site_symmetry_2
_geom_bond_publ_flag
C1 C2 1.457(12) . ?
C1 C6 1.311(11) . ?
C1 O2 1.343(9) . ?
C2 H2 0.9500 . ?
C2 C3 1.373(11) . ?
C3 H3 0.9500 . ?
C3 C4 1.408(12) . ?
C4 H4 0.9500 . ?
C4 C5 1.372(11) . ?
C5 C6 1.427(11) . ?
C5 C7 1.435(12) . ?
C6 O1 1.448(10) . ?
C7 H7A 0.9800 . ?
C7 H7B 0.9800 . ?
C7 H7C 0.9800 . ?
C8 C9 1.382(11) . ?
C8 C13 1.368(10) . ?
C8 O1 1.425(10) . ?
C9 C10 1.377(14) . ?
C9 N1 1.494(11) . ?
C10 H10 0.9500 . ?
C10 C11 1.373(14) . ?
C11 H11 0.9500 . ?
C11 C12 1.403(14) . ?
C12 H12 0.9500 . ?
C12 C13 1.385(11) . ?
C13 H13 0.9500 . ?
C14 C15 1.392(9) . ?
C14 C19 1.400(10) . ?
C14 O2 1.349(8) . ?
C15 H15 0.9500 . ?
C15 C16 1.363(11) . ?
C16 H16 0.9500 . ?
C16 C17 1.375(11) . ?
C17 H17 0.9500 . ?
C17 C18 1.368(11) . ?
C18 H18 0.9500 . ?
C18 C19 1.368(10) . ?
C19 N2 1.460(9) . ?
N1 O3 1.225(11) . ?
N1 O4 1.220(10) . ?
N2 O5A 1.266(17) . ?
N2 O5B 1.192(15) . ?
N2 O6A 1.204(15) . ?
N2 O6B 1.269(14) . ?

loop_
_geom_torsion_atom_site_label_1
_geom_torsion_atom_site_label_2
_geom_torsion_atom_site_label_3
_geom_torsion_atom_site_label_4
_geom_torsion
_geom_torsion_site_symmetry_1
_geom_torsion_site_symmetry_2
_geom_torsion_site_symmetry_3
_geom_torsion_site_symmetry_4
_geom_torsion_publ_flag
C1 C2 C3 C4 -6.6(12) . . . . ?
C1 C6 O1 C8 67.7(9) . . . . ?
C2 C1 C6 C5 -1.5(11) . . . . ?
C2 C1 C6 O1 177.2(6) . . . . ?
C2 C1 O2 C14 -96.8(8) . . . . ?
C2 C3 C4 C5 7.4(12) . . . . ?
C3 C4 C5 C6 -4.6(11) . . . . ?
C3 C4 C5 C7 177.7(8) . . . . ?
C4 C5 C6 C1 1.9(11) . . . . ?
C4 C5 C6 O1 -176.9(6) . . . . ?
C5 C6 O1 C8 -113.5(7) . . . . ?
C6 C1 C2 C3 3.7(11) . . . . ?
C6 C1 O2 C14 82.4(9) . . . . ?
C7 C5 C6 C1 179.5(8) . . . . ?
C7 C5 C6 O1 0.7(10) . . . . ?
C8 C9 C10 C11 0.4(12) . . . . ?
C8 C9 N1 O3 -27.4(11) . . . . ?
C8 C9 N1 O4 151.2(8) . . . . ?
C9 C8 C13 C12 0.5(12) . . . . ?
C9 C8 O1 C6 -139.4(7) . . . . ?
C9 C10 C11 C12 1.4(14) . . . . ?
C10 C9 N1 O3 150.2(8) . . . . ?
C10 C9 N1 O4 -31.2(11) . . . . ?
C10 C11 C12 C13 -2.2(14) . . . . ?
C11 C12 C13 C8 1.3(13) . . . . ?
C13 C8 C9 C10 -1.3(12) . . . . ?
C13 C8 C9 N1 176.3(7) . . . . ?
C13 C8 O1 C6 38.5(10) . . . . ?
C14 C15 C16 C17 -0.9(12) . . . . ?
C14 C19 N2 O5A 19.7(14) . . . . ?
C14 C19 N2 O5B -18.9(15) . . . . ?
C14 C19 N2 O6A -163.0(12) . . . . ?
C14 C19 N2 O6B 159.1(11) . . . . ?
C15 C14 C19 C18 2.0(11) . . . . ?
C15 C14 C19 N2 179.6(7) . . . . ?
C15 C14 O2 C1 3.8(11) . . . . ?
C15 C16 C17 C18 2.1(12) . . . . ?
C16 C17 C18 C19 -1.2(13) . . . . ?
C17 C18 C19 C14 -0.9(12) . . . . ?
C17 C18 C19 N2 -178.6(8) . . . . ?
C18 C19 N2 O5A -162.7(12) . . . . ?
C18 C19 N2 O5B 158.7(12) . . . . ?
C18 C19 N2 O6A 14.6(15) . . . . ?
C18 C19 N2 O6B -23.3(14) . . . . ?
C19 C14 C15 C16 -1.1(12) . . . . ?
C19 C14 O2 C1 -176.1(7) . . . . ?
N1 C9 C10 C11 -177.3(7) . . . . ?
O1 C8 C9 C10 176.6(7) . . . . ?
O1 C8 C9 N1 -5.8(10) . . . . ?
O1 C8 C13 C12 -177.4(8) . . . . ?
O2 C1 C2 C3 -177.1(7) . . . . ?
O2 C1 C6 C5 179.3(6) . . . . ?
O2 C1 C6 O1 -2.0(10) . . . . ?
O2 C14 C15 C16 178.9(7) . . . . ?
O2 C14 C19 C18 -178.0(7) . . . . ?
O2 C14 C19 N2 -0.5(11) . . . . ?
